data_4120167
loop_
_publ_author_name
'Javier Izquierdo'
'Ane Orue'
'Karl A. Scheidt'

_publ_section_title
;
 A Dual Lewis Base Activation Strategy for Enantioselective
 Carbene-Catalyzed Annulations
;
_journal_name_full 'Journal of the American Chemical Society'
_journal_page_first 10634
_journal_page_last 10637
_journal_paper_doi 10.1021/ja405833m
_journal_volume 135
_journal_year 2013
_chemical_absolute_configuration ad
_chemical_formula_moiety 'C17 H16 O2'
_chemical_formula_sum 'C17 H16 O2'
_chemical_formula_weight 252.30
_chemical_name_systematic
;
 ? 
;
_space_group_crystal_system orthorhombic
_space_group_IT_number 19
_space_group_name_Hall 'P 2ac 2ab'
_space_group_name_H-M_alt 'P 21 21 21'
_symmetry_space_group_name_Hall 'P 2ac 2ab'
_symmetry_space_group_name_H-M 'P 21 21 21'
_atom_sites_solution_hydrogens geom
_atom_sites_solution_primary direct
_atom_sites_solution_secondary difmap
_audit_creation_date 2013-05-12
_audit_creation_method
;
  Olex2 1.2
  (compiled Apr 23 2013 17:59:47, GUI svn.r4466)
;
_cell_angle_alpha 90.00
_cell_angle_beta 90.00
_cell_angle_gamma 90.00
_cell_formula_units_Z 4
_cell_length_a 5.9141(3)
_cell_length_b 12.8128(6)
_cell_length_c 17.2988(8)
_cell_measurement_reflns_used 9908
_cell_measurement_temperature 100(2)
_cell_measurement_theta_max 64.846
_cell_measurement_theta_min 3.450
_cell_volume 1310.84(11)
_computing_data_reduction 'SAINT v8.27A (Bruker, 2012)'
_computing_molecular_graphics
;
O. V. Dolomanov, L. J. Bourhis, R. J. Gildea, J. A. K. Howard and H. Puschmann,
OLEX2: a complete structure solution, refinement and analysis program.
J. Appl. Cryst. (2009). 42, 339-341.
;
_computing_publication_material
;
O. V. Dolomanov, L. J. Bourhis, R. J. Gildea, J. A. K. Howard and H. Puschmann,
OLEX2: a complete structure solution, refinement and analysis program.
J. Appl. Cryst. (2009). 42, 339-341.
;
_computing_structure_refinement
;
XL, G.M. Sheldrick, Acta Cryst.
(2008). A64, 112-122
;
_computing_structure_solution
;
XS, G.M. Sheldrick, Acta Cryst.
(2008). A64, 112-122
;
_diffrn_ambient_temperature 99.99
_diffrn_measured_fraction_theta_full 0.990
_diffrn_measured_fraction_theta_max 0.991
_diffrn_measurement_device_type 'Bruker APEX-II CCD'
_diffrn_measurement_method '\f and \w scans'
_diffrn_radiation_monochromator graphite
_diffrn_radiation_type CuK\a
_diffrn_radiation_wavelength 1.54178
_diffrn_reflns_av_R_equivalents 0.0223
_diffrn_reflns_av_unetI/netI 0.0129
_diffrn_reflns_limit_h_max 6
_diffrn_reflns_limit_h_min -5
_diffrn_reflns_limit_k_max 15
_diffrn_reflns_limit_k_min -15
_diffrn_reflns_limit_l_max 20
_diffrn_reflns_limit_l_min -20
_diffrn_reflns_number 15195
_diffrn_reflns_theta_full 64.96
_diffrn_reflns_theta_max 64.96
_diffrn_reflns_theta_min 4.29
_diffrn_source 'fine-focus sealed tube'
_diffrn_standards_number 0
_exptl_absorpt_coefficient_mu 0.655
_exptl_absorpt_correction_T_max 0.7526
_exptl_absorpt_correction_T_min 0.6300
_exptl_absorpt_correction_type multi-scan
_exptl_absorpt_process_details
;
SADABS-2012/1 (Bruker,2012) was used for absorption correction.
wR2(int) was 0.1305 before and 0.0421 after correction.
The Ratio of minimum to maximum transmission is 0.8371.
The \l/2 correction factor is 0.0015.
;
_exptl_crystal_colour colourless
_exptl_crystal_colour_primary colourless
_exptl_crystal_density_diffrn 1.278
_exptl_crystal_description rod
_exptl_crystal_F_000 536
_exptl_crystal_size_max 0.752
_exptl_crystal_size_mid 0.276
_exptl_crystal_size_min 0.194
_refine_diff_density_max 0.192
_refine_diff_density_min -0.245
_refine_diff_density_rms 0.076
_refine_ls_abs_structure_details 'Flack H D (1983), Acta Cryst. A39, 876-881'
_refine_ls_abs_structure_Flack -0.01(19)
_refine_ls_extinction_method none
_refine_ls_goodness_of_fit_ref 1.233
_refine_ls_hydrogen_treatment mixed
_refine_ls_matrix_type full
_refine_ls_number_parameters 173
_refine_ls_number_reflns 2182
_refine_ls_number_restraints 0
_refine_ls_restrained_S_all 1.233
_refine_ls_R_factor_all 0.0237
_refine_ls_R_factor_gt 0.0218
_refine_ls_shift/su_max 0.001
_refine_ls_shift/su_mean 0.000
_refine_ls_structure_factor_coef Fsqd
_refine_ls_weighting_details 'calc w=1/[\s^2^(Fo^2^)+(0.0472P)^2^+0.1556P] where P=(Fo^2^+2Fc^2^)/3'
_refine_ls_weighting_scheme calc
_refine_ls_wR_factor_gt 0.0645
_refine_ls_wR_factor_ref 0.0781
_reflns_number_gt 2179
_reflns_number_total 2182
_reflns_threshold_expression >2sigma(I)
_cod_data_source_file ja405833m_si_002.cif
_cod_data_source_block jizquierdo07_94_0m
_cod_database_code 4120167
_olex2_refinement_description
;
1. Fixed Uiso
 At 1.2 times of:
  All C(H) groups, All C(H,H) groups
 At 1.5 times of:
  All C(H,H,H) groups
2.a Ternary CH refined with riding coordinates:
 C3(H3), C4(H4)
2.b Secondary CH2 refined with riding coordinates:
 C2(H2A,H2B)
2.c Aromatic/amide H refined with riding coordinates:
 C7(H7), C8(H8), C9(H9), C10(H10), C13(H13), C14(H14), C15(H15), C16(H16),
 C17(H17)
2.d Idealised Me refined as rotating group:
 C11(H11A,H11B,H11C)
;

loop_
_space_group_symop_id
_space_group_symop_operation_xyz
1 'x, y, z'
2 '-x+1/2, -y, z+1/2'
3 'x+1/2, -y+1/2, -z'
4 '-x, y+1/2, -z+1/2'

loop_
_atom_site_label
_atom_site_type_symbol
_atom_site_fract_x
_atom_site_fract_y
_atom_site_fract_z
_atom_site_U_iso_or_equiv
_atom_site_adp_type
_atom_site_occupancy
_atom_site_symmetry_multiplicity
_atom_site_calc_flag
_atom_site_refinement_flags
O1 O -0.06993(15) -0.04358(7) -0.37885(5) 0.0199(2) Uani 1 1 d .
O2 O 0.01012(16) -0.01896(7) -0.25576(5) 0.0248(2) Uani 1 1 d .
C1 C -0.1363(2) -0.02666(9) -0.30342(7) 0.0179(3) Uani 1 1 d .
C2 C -0.3846(2) -0.02162(10) -0.28807(7) 0.0183(3) Uani 1 1 d .
H2A H -0.4556 0.0269 -0.3254 0.022 Uiso 1 1 calc R
H2B H -0.4099 0.0065 -0.2355 0.022 Uiso 1 1 calc R
C3 C -0.4993(2) -0.13007(10) -0.29476(7) 0.0177(3) Uani 1 1 d .
H3 H -0.6660 -0.1172 -0.2971 0.021 Uiso 1 1 calc R
C4 C -0.4358(2) -0.18838(10) -0.36992(7) 0.0186(3) Uani 1 1 d .
H4 H -0.2844 -0.2212 -0.3615 0.022 Uiso 1 1 calc R
C5 C -0.4129(2) -0.11348(9) -0.43742(7) 0.0186(3) Uani 1 1 d .
C6 C -0.2312(2) -0.04435(10) -0.43885(7) 0.0182(3) Uani 1 1 d .
C7 C -0.1901(2) 0.02219(9) -0.50027(7) 0.0222(3) Uani 1 1 d .
H7 H -0.0614 0.0666 -0.5001 0.027 Uiso 1 1 calc R
C8 C -0.3395(3) 0.02324(10) -0.56223(7) 0.0254(3) Uani 1 1 d .
H8 H -0.3138 0.0685 -0.6049 0.031 Uiso 1 1 calc R
C9 C -0.5252(3) -0.04183(11) -0.56143(7) 0.0264(3) Uani 1 1 d .
H9 H -0.6291 -0.0404 -0.6033 0.032 Uiso 1 1 calc R
C10 C -0.5619(2) -0.10956(11) -0.49977(7) 0.0233(3) Uani 1 1 d .
H10 H -0.6906 -0.1539 -0.5002 0.028 Uiso 1 1 calc R
C11 C -0.6049(3) -0.27651(11) -0.38374(8) 0.0306(3) Uani 1 1 d .
H11A H -0.7571 -0.2472 -0.3893 0.046 Uiso 1 1 calc R
H11B H -0.6020 -0.3247 -0.3398 0.046 Uiso 1 1 calc R
H11C H -0.5640 -0.3142 -0.4310 0.046 Uiso 1 1 calc R
C12 C -0.4569(2) -0.19515(9) -0.22276(7) 0.0165(3) Uani 1 1 d .
C13 C -0.6231(2) -0.20077(10) -0.16583(7) 0.0197(3) Uani 1 1 d .
H13 H -0.7618 -0.1646 -0.1728 0.024 Uiso 1 1 calc R
C14 C -0.5886(2) -0.25880(10) -0.09880(7) 0.0215(3) Uani 1 1 d .
H14 H -0.7042 -0.2623 -0.0608 0.026 Uiso 1 1 calc R
C15 C -0.3870(2) -0.31147(9) -0.08722(7) 0.0220(3) Uani 1 1 d .
H15 H -0.3639 -0.3512 -0.0415 0.026 Uiso 1 1 calc R
C16 C -0.2189(2) -0.30551(10) -0.14306(7) 0.0213(3) Uani 1 1 d .
H16 H -0.0794 -0.3408 -0.1353 0.026 Uiso 1 1 calc R
C17 C -0.2533(2) -0.24831(9) -0.21022(7) 0.0189(3) Uani 1 1 d .
H17 H -0.1373 -0.2452 -0.2481 0.023 Uiso 1 1 calc R

loop_
_atom_site_aniso_label
_atom_site_aniso_U_11
_atom_site_aniso_U_22
_atom_site_aniso_U_33
_atom_site_aniso_U_23
_atom_site_aniso_U_13
_atom_site_aniso_U_12
O1 0.0215(5) 0.0216(4) 0.0165(4) -0.0013(3) 0.0017(4) -0.0011(4)
O2 0.0265(5) 0.0263(4) 0.0216(4) 0.0001(4) -0.0044(4) -0.0013(4)
C1 0.0262(7) 0.0120(5) 0.0155(6) 0.0004(4) 0.0008(5) 0.0006(5)
C2 0.0244(6) 0.0158(6) 0.0147(5) 0.0013(5) 0.0012(5) 0.0046(5)
C3 0.0160(6) 0.0204(6) 0.0165(6) 0.0027(5) 0.0000(5) 0.0009(5)
C4 0.0232(7) 0.0178(6) 0.0149(6) 0.0004(5) 0.0000(5) -0.0018(5)
C5 0.0238(7) 0.0169(6) 0.0152(6) -0.0007(4) 0.0038(5) 0.0029(5)
C6 0.0221(7) 0.0173(6) 0.0152(6) -0.0035(5) 0.0015(5) 0.0040(5)
C7 0.0319(8) 0.0150(6) 0.0196(6) -0.0019(5) 0.0080(5) 0.0019(6)
C8 0.0409(8) 0.0193(6) 0.0161(6) 0.0013(5) 0.0071(6) 0.0086(6)
C9 0.0351(8) 0.0291(7) 0.0151(6) -0.0015(5) -0.0026(6) 0.0079(6)
C10 0.0267(7) 0.0256(6) 0.0177(6) -0.0026(5) -0.0002(5) 0.0006(6)
C11 0.0442(9) 0.0282(7) 0.0193(6) 0.0003(5) -0.0007(6) -0.0152(7)
C12 0.0199(7) 0.0143(5) 0.0153(5) -0.0020(5) -0.0014(5) -0.0023(5)
C13 0.0213(7) 0.0182(6) 0.0196(6) -0.0019(5) 0.0006(5) -0.0021(5)
C14 0.0270(7) 0.0216(6) 0.0160(6) -0.0019(5) 0.0029(5) -0.0064(5)
C15 0.0349(8) 0.0158(6) 0.0151(5) 0.0010(5) -0.0054(5) -0.0064(6)
C16 0.0245(7) 0.0165(6) 0.0229(6) 0.0001(5) -0.0051(5) 0.0002(5)
C17 0.0205(6) 0.0181(6) 0.0180(6) -0.0006(5) 0.0014(5) -0.0013(5)

loop_
_atom_type_symbol
_atom_type_description
_atom_type_scat_dispersion_real
_atom_type_scat_dispersion_imag
_atom_type_scat_source
C C 0.0181 0.0091 'International Tables Vol C Tables 4.2.6.8 and 6.1.1.4'
H H 0.0000 0.0000 'International Tables Vol C Tables 4.2.6.8 and 6.1.1.4'
O O 0.0492 0.0322 'International Tables Vol C Tables 4.2.6.8 and 6.1.1.4'

loop_
_geom_angle_atom_site_label_1
_geom_angle_atom_site_label_2
_geom_angle_atom_site_label_3
_geom_angle
C1 O1 C6 120.32(10)
O1 C1 C2 117.05(11)
O2 C1 O1 117.21(12)
O2 C1 C2 125.73(11)
C1 C2 C3 112.23(11)
C4 C3 C2 112.91(10)
C12 C3 C2 110.99(10)
C12 C3 C4 112.58(10)
C5 C4 C3 111.30(10)
C5 C4 C11 113.93(10)
C11 C4 C3 109.26(11)
C6 C5 C4 118.99(11)
C6 C5 C10 116.81(11)
C10 C5 C4 124.20(11)
C5 C6 O1 120.90(10)
C7 C6 O1 116.25(11)
C7 C6 C5 122.74(12)
C6 C7 C8 119.14(12)
C9 C8 C7 119.53(12)
C8 C9 C10 120.56(12)
C9 C10 C5 121.15(13)
C13 C12 C3 119.42(11)
C13 C12 C17 118.16(11)
C17 C12 C3 122.40(11)
C14 C13 C12 120.84(12)
C15 C14 C13 120.47(12)
C14 C15 C16 119.28(11)
C15 C16 C17 120.41(12)
C16 C17 C12 120.82(12)

loop_
_geom_bond_atom_site_label_1
_geom_bond_atom_site_label_2
_geom_bond_distance
O1 C1 1.3799(15)
O1 C6 1.4095(15)
O2 C1 1.1998(16)
C1 C2 1.4933(19)
C2 C3 1.5508(18)
C3 C4 1.5460(16)
C3 C12 1.5196(16)
C4 C5 1.5174(16)
C4 C11 1.5270(19)
C5 C6 1.3930(18)
C5 C10 1.3935(18)
C6 C7 1.3838(18)
C7 C8 1.389(2)
C8 C9 1.379(2)
C9 C10 1.3919(19)
C12 C13 1.3934(17)
C12 C17 1.4004(18)
C13 C14 1.3924(18)
C14 C15 1.385(2)
C15 C16 1.3882(19)
C16 C17 1.3887(18)
